data_4321753
loop_
_publ_author_name
'Dieter Sellmann'
'J\"urgen Utz'
'Frank W. Heinemann'

_publ_contact_author
; 
        Prof. Dr. D. Sellmann 
        Institut f\"ur Anorganische Chemie II 
        Universit\"at Erlangen-N\"urnberg 
        Egerlandstr. 1 
        D-91058 Erlangen 
        Bundesrepublik Deutschland 
;
_publ_contact_author_email SELLMANN@ANORGANIK.CHEMIE.UNI-ERLANGEN.DE
_publ_contact_author_fax '049 9131 85-7367'
_publ_contact_author_phone '049 9131 85-7360'
_publ_section_title
;
 Transition-Metal Complexes with Sulfur Ligands. 132.1 Electron-Rich Fe
 and Ru Complexes with [MN~2~S~3~] Cores Containing the New Pentadentate
 Ligand 'N~2~H~2~S~3~'^2-^ (= 2,2'-Bis(2-mercaptophenylamino)diethyl
 Sulfide(2-))
;
_journal_name_full 'Inorganic Chemistry'
_journal_page_first 459
_journal_page_last 466
_journal_paper_doi 10.1021/ic980383q
_journal_volume 38
_journal_year 1999
_chemical_formula_sum 'C38 H43 Cl4 I2 N2 P Ru S3'
_chemical_formula_weight 1151.56
_chemical_name_systematic
; 
 ? 
;
_space_group_IT_number 15
_symmetry_cell_setting monoclinic
_symmetry_space_group_name_Hall '-C 2yc'
_symmetry_space_group_name_H-M 'C 1 2/c 1'
_atom_sites_solution_hydrogens mixed
_atom_sites_solution_primary direct
_atom_sites_solution_secondary difmap
_audit_creation_method SHELXL
_cell_angle_alpha 90.00
_cell_angle_beta 109.24(5)
_cell_angle_gamma 90.00
_cell_formula_units_Z 8
_cell_length_a 33.128(12)
_cell_length_b 16.252(5)
_cell_length_c 17.185(7)
_cell_measurement_reflns_used 18
_cell_measurement_temperature 200(2)
_cell_measurement_theta_max 12.0
_cell_measurement_theta_min 10.0
_cell_volume 8736(6)
_computing_cell_refinement 'P3 (Siemens Analytical X-Ray Instr., 1989)'
_computing_data_collection 'P3 (Siemens Analytical X-Ray Instr., 1989)'
_computing_data_reduction 'XDISK (Siemens Analytical X-Ray Instr. , 1989)'
_computing_molecular_graphics 'XP 5.03 (Siemens Analytical X-Ray Instr, 1995)'
_computing_publication_material 'CIFTAB (Sheldrick, 1993)'
_computing_structure_refinement 'SHELXL 93 (Sheldrick, 1993)'
_computing_structure_solution 'SHELXTL PLUS 4.21/V'
_diffrn_ambient_temperature 200(2)
_diffrn_measurement_device 'Siemens P4'
_diffrn_measurement_method 'profile data from \w-scans'
_diffrn_radiation_monochromator graphite
_diffrn_radiation_source 'fine-focus sealed tube'
_diffrn_radiation_type MoK\a
_diffrn_radiation_wavelength 0.71073
_diffrn_reflns_av_R_equivalents 0.0491
_diffrn_reflns_av_sigmaI/netI 0.0665
_diffrn_reflns_limit_h_max 37
_diffrn_reflns_limit_h_min -37
_diffrn_reflns_limit_k_max 17
_diffrn_reflns_limit_k_min -18
_diffrn_reflns_limit_l_max 19
_diffrn_reflns_limit_l_min -19
_diffrn_reflns_number 18249
_diffrn_reflns_theta_max 24.05
_diffrn_reflns_theta_min 2.03
_diffrn_standards_decay_% 2.30
_diffrn_standards_interval_count 100
_diffrn_standards_number 3
_exptl_absorpt_coefficient_mu 2.227
_exptl_crystal_colour yellow
_exptl_crystal_density_diffrn 1.751
_exptl_crystal_description plate
_exptl_crystal_F_000 4528
_exptl_crystal_size_max 0.50
_exptl_crystal_size_mid 0.40
_exptl_crystal_size_min 0.40
_refine_diff_density_max 1.374
_refine_diff_density_min -1.170
_refine_diff_density_rms 0.114
_refine_ls_extinction_method none
_refine_ls_goodness_of_fit_all 0.881
_refine_ls_goodness_of_fit_obs 1.007
_refine_ls_hydrogen_treatment mixed
_refine_ls_matrix_type full
_refine_ls_number_parameters 460
_refine_ls_number_reflns 6895
_refine_ls_number_restraints 0
_refine_ls_restrained_S_all 0.881
_refine_ls_restrained_S_obs 1.007
_refine_ls_R_factor_all 0.0498
_refine_ls_R_factor_obs 0.0361
_refine_ls_shift/esd_max 0.011
_refine_ls_shift/esd_mean 0.000
_refine_ls_structure_factor_coef Fsqd
_refine_ls_weighting_details 'w=1/[\s^2^(Fo^2^)+(0.0515P)^2^+0.0000P] where P=(Fo^2^+2Fc^2^)/3'
_refine_ls_weighting_scheme calc
_refine_ls_wR_factor_all 0.0904
_refine_ls_wR_factor_obs 0.0876
_reflns_number_observed 5063
_reflns_number_total 6895
_reflns_observed_criterion >2sigma(I)
_cod_data_source_file ic980383q_1.cif
_cod_data_source_block ju33
_cod_depositor_comments
;
The following automatic conversions were performed:

'_refine_ls_weighting_scheme' value 'calc
w=1/[\s^2^(Fo^2^)+(0.0515P)^2^+0.0000P] where P=(Fo^2^+2Fc^2^)/3' was
changed to 'calc'. New tag '_refine_ls_weighting_details' was
created. The value of the new tag was set to
'w=1/[\s^2^(Fo^2^)+(0.0515P)^2^+0.0000P] where P=(Fo^2^+2Fc^2^)/3'.

Automatic conversion script
Id: cif_fix_values 3143 2015-03-26 13:38:13Z robertas 
;
_cod_original_cell_volume 8735.6(55)
_cod_database_code 4321753

loop_
_symmetry_equiv_pos_as_xyz
'x, y, z'
'-x, y, -z+1/2'
'x+1/2, y+1/2, z'
'-x+1/2, y+1/2, -z+1/2'
'-x, -y, -z'
'x, -y, z-1/2'
'-x+1/2, -y+1/2, -z'
'x+1/2, -y+1/2, z-1/2'

loop_
_atom_site_aniso_label
_atom_site_aniso_U_11
_atom_site_aniso_U_22
_atom_site_aniso_U_33
_atom_site_aniso_U_23
_atom_site_aniso_U_13
_atom_site_aniso_U_12
Ru1 0.0188(2) 0.0175(2) 0.0169(2) 0.0008(2) 0.0026(2) -0.0015(2)
I1 0.0352(2) 0.0341(2) 0.0414(2) -0.0020(2) 0.0175(2) -0.0092(2)
I2 0.0378(2) 0.0330(2) 0.0353(2) -0.0089(2) 0.0030(2) 0.0033(2)
S1 0.0229(7) 0.0181(7) 0.0359(8) 0.0001(6) 0.0012(6) -0.0008(5)
S2 0.0217(6) 0.0387(8) 0.0209(6) 0.0062(6) 0.0042(5) -0.0021(6)
S3 0.0265(6) 0.0251(7) 0.0197(6) 0.0031(6) 0.0047(5) -0.0005(6)
C1 0.042(4) 0.022(3) 0.076(5) 0.020(3) 0.020(3) 0.001(3)
C2 0.044(3) 0.041(4) 0.022(3) 0.005(3) 0.014(3) 0.000(3)
N1 0.021(2) 0.023(2) 0.023(2) -0.001(2) 0.005(2) -0.004(2)
N2 0.035(2) 0.023(2) 0.024(2) -0.001(2) 0.004(2) 0.001(2)
C15 0.029(3) 0.025(3) 0.020(3) 0.000(2) 0.003(2) 0.003(2)
C14 0.035(3) 0.042(4) 0.025(3) 0.003(3) 0.011(2) 0.002(3)
C13 0.054(4) 0.057(4) 0.026(3) -0.003(3) 0.016(3) 0.020(4)
C12 0.050(4) 0.038(4) 0.032(3) -0.010(3) 0.004(3) 0.017(3)
C11 0.042(4) 0.027(3) 0.040(4) -0.003(3) 0.003(3) 0.005(3)
C10 0.026(3) 0.023(3) 0.030(3) 0.000(2) 0.001(2) 0.004(2)
C25 0.025(3) 0.025(3) 0.033(3) 0.002(2) 0.013(2) -0.002(2)
C24 0.045(4) 0.020(3) 0.056(4) 0.000(3) 0.022(3) -0.003(3)
C23 0.077(5) 0.023(3) 0.076(5) 0.003(4) 0.042(4) 0.008(3)
C22 0.071(5) 0.029(4) 0.066(5) 0.016(4) 0.031(4) 0.009(3)
C21 0.054(4) 0.038(4) 0.040(4) 0.013(3) 0.020(3) 0.007(3)
C20 0.028(3) 0.026(3) 0.036(3) 0.008(3) 0.016(2) 0.000(2)
C16 0.021(3) 0.030(3) 0.025(3) -0.004(2) 0.004(2) -0.003(2)
C17 0.023(3) 0.035(3) 0.030(3) 0.000(3) 0.002(2) -0.002(2)
C26 0.049(4) 0.041(4) 0.027(3) -0.014(3) 0.009(3) -0.010(3)
C27 0.030(3) 0.047(4) 0.023(3) -0.007(3) 0.004(2) -0.002(3)
P1 0.0203(6) 0.0248(7) 0.0175(6) 0.0005(6) 0.0038(5) -0.0005(6)
C35 0.030(3) 0.042(3) 0.021(3) 0.006(3) 0.009(2) -0.003(3)
C34 0.035(3) 0.055(4) 0.031(3) 0.015(3) 0.010(3) 0.004(3)
C33 0.036(3) 0.042(4) 0.051(4) 0.015(3) 0.019(3) 0.000(3)
C32 0.033(3) 0.037(4) 0.048(4) 0.005(3) 0.015(3) -0.008(3)
C31 0.023(3) 0.035(3) 0.031(3) 0.004(3) 0.007(2) -0.003(2)
C30 0.019(3) 0.030(3) 0.026(3) 0.005(2) 0.007(2) 0.002(2)
C45 0.027(3) 0.051(4) 0.025(3) -0.002(3) 0.006(2) 0.003(3)
C44 0.023(3) 0.062(4) 0.036(3) -0.001(3) 0.006(3) 0.000(3)
C43 0.028(3) 0.059(4) 0.029(3) -0.001(3) 0.000(3) -0.004(3)
C42 0.031(3) 0.046(4) 0.027(3) 0.000(3) 0.006(2) -0.004(3)
C41 0.024(3) 0.034(3) 0.022(3) -0.001(2) 0.005(2) 0.000(2)
C40 0.018(2) 0.030(3) 0.023(3) 0.003(2) 0.002(2) -0.003(2)
C55 0.040(3) 0.031(3) 0.034(3) -0.005(3) 0.015(3) 0.000(3)
C54 0.048(4) 0.050(4) 0.049(4) -0.018(4) 0.023(3) 0.000(3)
C53 0.048(4) 0.035(4) 0.077(5) -0.015(4) 0.028(4) -0.001(3)
C52 0.048(4) 0.028(3) 0.075(5) 0.007(3) 0.030(4) 0.004(3)
C51 0.036(3) 0.036(4) 0.042(3) 0.006(3) 0.017(3) 0.006(3)
C50 0.022(3) 0.024(3) 0.034(3) -0.002(2) 0.008(2) 0.002(2)
C3 0.072(5) 0.053(5) 0.066(5) 0.002(4) 0.035(4) 0.005(4)
Cl1 0.087(2) 0.0661(15) 0.110(2) 0.0045(14) 0.0274(15) 0.0289(13)
Cl2 0.0746(13) 0.0520(11) 0.0690(13) 0.0045(10) 0.0288(11) 0.0065(10)
C4 0.063(7) 0.721(56) 0.127(12) 0.198(22) 0.043(8) 0.076(17)
Cl3 0.170(4) 0.552(14) 0.112(3) 0.028(6) 0.017(3) -0.158(7)
Cl4 0.389(11) 0.284(8) 0.223(6) 0.150(6) 0.149(7) 0.135(8)

loop_
_atom_site_label
_atom_site_type_symbol
_atom_site_fract_x
_atom_site_fract_y
_atom_site_fract_z
_atom_site_U_iso_or_equiv
_atom_site_thermal_displace_type
_atom_site_occupancy
_atom_site_calc_flag
_atom_site_refinement_flags
_atom_site_disorder_group
Ru1 Ru 0.159306(12) 0.17051(3) 0.17753(2) 0.01853(10) Uani 1 d . .
I1 I 0.265006(12) 0.33890(2) 0.13536(2) 0.03569(11) Uani 1 d . .
I2 I 0.342003(13) 0.22349(3) 0.46635(2) 0.03759(12) Uani 1 d . .
S1 S 0.14818(4) 0.03521(8) 0.12994(9) 0.0277(3) Uani 1 d . .
S2 S 0.19334(4) 0.14072(9) 0.31681(8) 0.0278(3) Uani 1 d . .
S3 S 0.13133(4) 0.22750(8) 0.04533(8) 0.0245(3) Uani 1 d . .
C1 C 0.1518(2) -0.0436(4) 0.2062(5) 0.046(2) Uani 1 d . .
C2 C 0.1650(2) 0.2140(4) -0.0184(3) 0.0350(14) Uani 1 d . .
N1 N 0.22338(13) 0.1500(3) 0.1684(3) 0.0230(10) Uani 1 d . .
N2 N 0.17979(15) 0.2941(3) 0.2119(3) 0.0287(10) Uani 1 d . .
C15 C 0.2264(2) 0.0775(3) 0.1204(3) 0.0259(12) Uani 1 d . .
C14 C 0.2610(2) 0.0688(4) 0.0907(3) 0.0337(14) Uani 1 d . .
C13 C 0.2651(2) -0.0024(5) 0.0504(4) 0.045(2) Uani 1 d . .
C12 C 0.2357(2) -0.0652(4) 0.0391(4) 0.042(2) Uani 1 d . .
C11 C 0.2005(2) -0.0563(4) 0.0650(4) 0.0392(15) Uani 1 d . .
C10 C 0.1956(2) 0.0169(3) 0.1051(3) 0.0282(12) Uani 1 d . .
C25 C 0.1589(2) 0.3575(3) 0.1516(3) 0.0268(12) Uani 1 d . .
C24 C 0.1625(2) 0.4407(4) 0.1721(4) 0.0387(15) Uani 1 d . .
C23 C 0.1469(3) 0.4979(4) 0.1106(5) 0.055(2) Uani 1 d . .
C22 C 0.1287(3) 0.4755(4) 0.0295(5) 0.053(2) Uani 1 d . .
C21 C 0.1242(2) 0.3923(4) 0.0089(4) 0.043(2) Uani 1 d . .
C20 C 0.1396(2) 0.3340(4) 0.0710(4) 0.0290(12) Uani 1 d . .
C16 C 0.2582(2) 0.1471(3) 0.2513(3) 0.0265(12) Uani 1 d . .
C17 C 0.2442(2) 0.1007(4) 0.3133(3) 0.0311(13) Uani 1 d . .
C26 C 0.1851(2) 0.3114(4) 0.2994(4) 0.040(2) Uani 1 d . .
C27 C 0.2098(2) 0.2453(4) 0.3559(3) 0.0342(14) Uani 1 d . .
P1 P 0.09096(4) 0.17882(9) 0.19118(8) 0.0215(3) Uani 1 d . .
C35 C 0.1056(2) 0.0941(4) 0.3420(3) 0.0307(13) Uani 1 d . .
C34 C 0.1021(2) 0.0257(4) 0.3888(4) 0.040(2) Uani 1 d . ..
C33 C 0.0770(2) -0.0412(4) 0.3526(4) 0.042(2) Uani 1 d . .
C32 C 0.0536(2) -0.0377(4) 0.2699(4) 0.0388(15) Uani 1 d . .
C31 C 0.0559(2) 0.0303(4) 0.2227(3) 0.0299(13) Uani 1 d . .
C30 C 0.0823(2) 0.0963(3) 0.2581(3) 0.0254(12) Uani 1 d . .
C45 C 0.0035(2) 0.1922(4) 0.0995(3) 0.0349(14) Uani 1 d . .
C44 C -0.0335(2) 0.1746(5) 0.0347(4) 0.041(2) Uani 1 d . .
C43 C -0.0316(2) 0.1285(4) -0.0312(4) 0.041(2) Uani 1 d . .
C42 C 0.0077(2) 0.0996(4) -0.0327(3) 0.0356(14) Uani 1 d . .
C41 C 0.0445(2) 0.1171(4) 0.0328(3) 0.0274(12) Uani 1 d . .
C40 C 0.0431(2) 0.1638(3) 0.0990(3) 0.0249(11) Uani 1 d . .
C55 C 0.0738(2) 0.2851(4) 0.3089(4) 0.0342(13) Uani 1 d . .
C54 C 0.0639(2) 0.3630(5) 0.3347(4) 0.047(2) Uani 1 d . .
C53 C 0.0563(2) 0.4286(4) 0.2821(5) 0.051(2) Uani 1 d . .
C52 C 0.0586(2) 0.4193(4) 0.2039(5) 0.048(2) Uani 1 d . .
C51 C 0.0681(2) 0.3437(4) 0.1778(4) 0.0371(14) Uani 1 d . .
C50 C 0.0763(2) 0.2757(3) 0.2301(3) 0.0272(12) Uani 1 d . .
C3 C 0.1296(3) 0.7089(5) 0.2387(5) 0.061(2) Uani 1 d . .
H3A H 0.1580(3) 0.7336(5) 0.2672(5) 0.091 Uiso 1 calc R .
H3B H 0.1267(3) 0.7021(5) 0.1798(5) 0.091 Uiso 1 calc R .
Cl1 Cl 0.09018(8) 0.7745(2) 0.2468(2) 0.0890(8) Uani 1 d . .
Cl2 Cl 0.12663(7) 0.61232(13) 0.28161(13) 0.0639(5) Uani 1 d . .
C4 C -0.0080(4) 0.6305(19) 0.0593(9) 0.301(19) Uani 1 d . .
H4A H -0.0289(4) 0.5868(19) 0.0336(9) 0.451 Uiso 1 calc R .
H4B H -0.0178(4) 0.6801(19) 0.0249(9) 0.451 Uiso 1 calc R .
Cl3 Cl -0.0157(2) 0.6514(6) 0.1464(3) 0.285(5) Uani 1 d . .
Cl4 Cl 0.0344(3) 0.6036(5) 0.0435(4) 0.287(4) Uani 1 d . .
H1A H 0.1635 -0.1017 0.1889 0.050 Uiso 1 d . .
H1B H 0.1805 -0.0243 0.2454 0.050 Uiso 1 d . .
H1C H 0.1218 -0.0563 0.2239 0.050 Uiso 1 d . .
H2A H 0.1988 0.2283 0.0191 0.050 Uiso 1 d . .
H2B H 0.1600 0.1538 -0.0353 0.050 Uiso 1 d . .
H2C H 0.1567 0.2416 -0.0554 0.050 Uiso 1 d . .
H1 H 0.2311 0.1985 0.1403 0.050 Uiso 1 d . .
H2 H 0.2120 0.2997 0.1995 0.050 Uiso 1 d . .
H14 H 0.2825 0.1191 0.1080 0.050 Uiso 1 d . .
H13 H 0.2823 -0.0167 0.0217 0.050 Uiso 1 d . .
H12 H 0.2399 -0.1196 0.0117 0.050 Uiso 1 d . .
H11 H 0.1798 -0.0968 0.0663 0.050 Uiso 1 d . .
H24 H 0.1827 0.4496 0.2421 0.050 Uiso 1 d . .
H23 H 0.1443 0.5541 0.1318 0.050 Uiso 1 d . .
H22 H 0.1136 0.5198 -0.0160 0.050 Uiso 1 d . .
H21 H 0.1087 0.3708 -0.0469 0.050 Uiso 1 d . .
H16A H 0.2604 0.1987 0.2592 0.050 Uiso 1 d . .
H16B H 0.2857 0.1315 0.2477 0.050 Uiso 1 d . .
H17A H 0.2620 0.1077 0.3601 0.050 Uiso 1 d . .
H17B H 0.2388 0.0514 0.3008 0.050 Uiso 1 d . .
H26A H 0.1519 0.3117 0.3036 0.050 Uiso 1 d . .
H26B H 0.1971 0.3748 0.3085 0.050 Uiso 1 d . .
H27A H 0.2396 0.2460 0.3781 0.050 Uiso 1 d . .
H27B H 0.2016 0.2438 0.4045 0.050 Uiso 1 d . .
H35 H 0.1303 0.1441 0.3756 0.050 Uiso 1 d . .
H34 H 0.1198 0.0204 0.4510 0.050 Uiso 1 d . .
H33 H 0.0716 -0.0960 0.3777 0.050 Uiso 1 d . .
H32 H 0.0402 -0.0924 0.2442 0.050 Uiso 1 d . .
H31 H 0.0326 0.0430 0.1608 0.050 Uiso 1 d . .
H45 H 0.0037 0.2259 0.1474 0.050 Uiso 1 d . .
H44 H -0.0669 0.1952 0.0248 0.050 Uiso 1 d . .
H43 H -0.0561 0.1244 -0.0797 0.050 Uiso 1 d . .
H42 H 0.0103 0.0577 -0.0781 0.050 Uiso 1 d . .
H41 H 0.0680 0.0978 0.0271 0.050 Uiso 1 d . .
H55 H 0.0771 0.2301 0.3474 0.050 Uiso 1 d . .
H54 H 0.0634 0.3609 0.3959 0.050 Uiso 1 d . .
H53 H 0.0508 0.4863 0.3045 0.050 Uiso 1 d . .
H52 H 0.0598 0.4767 0.1745 0.050 Uiso 1 d . .
H51 H 0.0697 0.3362 0.1223 0.050 Uiso 1 d . .

loop_
_atom_type_symbol
_atom_type_description
_atom_type_scat_dispersion_real
_atom_type_scat_dispersion_imag
_atom_type_scat_source
C C 0.0033 0.0016 'International Tables Vol C Tables 4.2.6.8 and 6.1.1.4'
H H 0.0000 0.0000 'International Tables Vol C Tables 4.2.6.8 and 6.1.1.4'
N N 0.0061 0.0033 'International Tables Vol C Tables 4.2.6.8 and 6.1.1.4'
P P 0.1023 0.0942 'International Tables Vol C Tables 4.2.6.8 and 6.1.1.4'
S S 0.1246 0.1234 'International Tables Vol C Tables 4.2.6.8 and 6.1.1.4'
Cl Cl 0.1484 0.1585 'International Tables Vol C Tables 4.2.6.8 and 6.1.1.4'
Ru Ru -1.2594 0.8363 'International Tables Vol C Tables 4.2.6.8 and 6.1.1.4'
I I -0.4742 1.8119 'International Tables Vol C Tables 4.2.6.8 and 6.1.1.4'

loop_
_geom_angle_atom_site_label_1
_geom_angle_atom_site_label_2
_geom_angle_atom_site_label_3
_geom_angle
_geom_angle_site_symmetry_1
_geom_angle_site_symmetry_3
_geom_angle_publ_flag
N2 Ru1 N1 86.3(2) . . ?
N2 Ru1 S1 168.71(13) . . ?
N1 Ru1 S1 82.95(12) . . ?
N2 Ru1 S2 84.80(13) . . ?
N1 Ru1 S2 83.72(12) . . ?
S1 Ru1 S2 97.53(6) . . ?
N2 Ru1 S3 83.39(13) . . ?
N1 Ru1 S3 94.21(12) . . ?
S1 Ru1 S3 93.81(6) . . ?
S2 Ru1 S3 168.12(5) . . ?
N2 Ru1 P1 98.42(13) . . ?
N1 Ru1 P1 174.39(12) . . ?
S1 Ru1 P1 92.46(5) . . ?
S2 Ru1 P1 93.73(7) . . ?
S3 Ru1 P1 89.30(6) . . ?
C10 S1 C1 101.7(3) . . ?
C10 S1 Ru1 101.0(2) . . ?
C1 S1 Ru1 116.7(3) . . ?
C17 S2 C27 100.1(3) . . ?
C17 S2 Ru1 100.3(2) . . ?
C27 S2 Ru1 99.6(2) . . ?
C20 S3 C2 101.0(3) . . ?
C20 S3 Ru1 99.4(2) . . ?
C2 S3 Ru1 114.3(2) . . ?
C15 N1 C16 109.5(4) . . ?
C15 N1 Ru1 114.1(3) . . ?
C16 N1 Ru1 113.1(3) . . ?
C25 N2 C26 117.1(5) . . ?
C25 N2 Ru1 115.6(3) . . ?
C26 N2 Ru1 112.3(4) . . ?
C10 C15 C14 119.9(5) . . ?
C10 C15 N1 120.0(5) . . ?
C14 C15 N1 120.0(5) . . ?
C13 C14 C15 119.4(6) . . ?
C14 C13 C12 120.7(6) . . ?
C13 C12 C11 120.5(6) . . ?
C12 C11 C10 119.3(6) . . ?
C15 C10 C11 120.0(5) . . ?
C15 C10 S1 119.3(4) . . ?
C11 C10 S1 120.6(4) . . ?
C20 C25 C24 119.9(6) . . ?
C20 C25 N2 118.1(5) . . ?
C24 C25 N2 121.5(5) . . ?
C23 C24 C25 118.9(6) . . ?
C22 C23 C24 122.0(6) . . ?
C23 C22 C21 119.3(7) . . ?
C20 C21 C22 119.0(6) . . ?
C25 C20 C21 120.9(6) . . ?
C25 C20 S3 120.1(4) . . ?
C21 C20 S3 118.9(5) . . ?
C17 C16 N1 111.5(4) . . ?
C16 C17 S2 110.5(4) . . ?
N2 C26 C27 112.3(5) . . ?
C26 C27 S2 113.1(4) . . ?
C50 P1 C30 106.3(3) . . ?
C50 P1 C40 99.8(2) . . ?
C30 P1 C40 99.9(2) . . ?
C50 P1 Ru1 117.6(2) . . ?
C30 P1 Ru1 111.8(2) . . ?
C40 P1 Ru1 119.1(2) . . ?
C30 C35 C34 119.5(6) . . ?
C33 C34 C35 121.1(5) . . ?
C32 C33 C34 118.8(6) . . ?
C33 C32 C31 121.0(6) . . ?
C32 C31 C30 120.5(5) . . ?
C31 C30 C35 119.1(5) . . ?
C31 C30 P1 119.4(4) . . ?
C35 C30 P1 121.0(4) . . ?
C44 C45 C40 120.7(5) . . ?
C43 C44 C45 120.3(6) . . ?
C44 C43 C42 119.7(5) . . ?
C41 C42 C43 119.4(5) . . ?
C40 C41 C42 121.6(5) . . ?
C41 C40 C45 118.3(5) . . ?
C41 C40 P1 121.8(4) . . ?
C45 C40 P1 119.5(4) . . ?
C50 C55 C54 119.8(6) . . ?
C53 C54 C55 120.1(6) . . ?
C54 C53 C52 120.2(6) . . ?
C51 C52 C53 120.3(6) . . ?
C52 C51 C50 120.9(6) . . ?
C55 C50 C51 118.6(5) . . ?
C55 C50 P1 123.8(4) . . ?
C51 C50 P1 117.6(4) . . ?
Cl1 C3 Cl2 111.8(4) . . ?
Cl4 C4 Cl3 129.2(9) . . ?

loop_
_geom_bond_atom_site_label_1
_geom_bond_atom_site_label_2
_geom_bond_distance
_geom_bond_site_symmetry_2
_geom_bond_publ_flag
Ru1 N2 2.139(5) . ?
Ru1 N1 2.205(4) . ?
Ru1 S1 2.333(2) . ?
Ru1 S2 2.336(2) . ?
Ru1 S3 2.343(2) . ?
Ru1 P1 2.356(2) . ?
S1 C10 1.784(6) . ?
S1 C1 1.808(6) . ?
S2 C17 1.826(6) . ?
S2 C27 1.842(6) . ?
S3 C20 1.784(6) . ?
S3 C2 1.815(6) . ?
N1 C15 1.461(7) . ?
N1 C16 1.510(7) . ?
N2 C25 1.465(7) . ?
N2 C26 1.481(7) . ?
C15 C10 1.378(8) . ?
C15 C14 1.409(8) . ?
C14 C13 1.377(9) . ?
C13 C12 1.381(10) . ?
C12 C11 1.385(9) . ?
C11 C10 1.411(8) . ?
C25 C20 1.374(8) . ?
C25 C24 1.391(8) . ?
C24 C23 1.375(10) . ?
C23 C22 1.373(11) . ?
C22 C21 1.394(10) . ?
C21 C20 1.392(8) . ?
C16 C17 1.497(8) . ?
C26 C27 1.497(9) . ?
P1 C50 1.837(6) . ?
P1 C30 1.850(5) . ?
P1 C40 1.851(5) . ?
C35 C30 1.394(7) . ?
C35 C34 1.399(8) . ?
C34 C33 1.385(9) . ?
C33 C32 1.379(9) . ?
C32 C31 1.387(8) . ?
C31 C30 1.391(8) . ?
C45 C44 1.387(8) . ?
C45 C40 1.394(7) . ?
C44 C43 1.376(9) . ?
C43 C42 1.393(8) . ?
C42 C41 1.388(8) . ?
C41 C40 1.379(8) . ?
C55 C50 1.393(8) . ?
C55 C54 1.415(9) . ?
C54 C53 1.366(10) . ?
C53 C52 1.380(10) . ?
C52 C51 1.380(9) . ?
C51 C50 1.394(8) . ?
C3 Cl1 1.727(8) . ?
C3 Cl2 1.751(8) . ?
C4 Cl4 1.577(15) . ?
C4 Cl3 1.64(2) . ?
